data_7707997
loop_
_publ_author_name
'Demakov, Pavel A.'
'Ryadun, Alexey A.'
'Dorovatovskii, Pavel V.'
'Lazarenko, Vladimir A.'
'Samsonenko, Denis G.'
'Brylev, Konstantin A.'
'Fedin, Vladimir P.'
'Dybtsev, Danil N.'

_publ_section_title
;
 Intense multi-colored luminescence in a series of rare-earth
 metal-organic frameworks with aliphatic linkers.
;
_journal_issue 34
_journal_name_full 'Dalton transactions (Cambridge, England : 2003)'
_journal_page_first 11899
_journal_page_last 11908
_journal_paper_doi 10.1039/d1dt00872b
_journal_volume 50
_journal_year 2021
_chemical_formula_sum 'C49.5 H49.5 N4.5 O12.5 Y2'
_chemical_formula_weight 1085.25
_space_group_crystal_system monoclinic
_space_group_IT_number 14
_space_group_name_Hall '-P 2yn'
_space_group_name_H-M_alt 'P 1 21/n 1'
_atom_sites_solution_hydrogens geom
_atom_sites_solution_primary dual
_atom_sites_solution_secondary difmap
_audit_creation_method SHELXL-2018/3
_audit_update_record
;
2020-08-23 deposited with the CCDC.	2021-04-14 downloaded from the CCDC.
;
_cell_angle_alpha 90
_cell_angle_beta 98.75(5)
_cell_angle_gamma 90
_cell_formula_units_Z 2
_cell_length_a 10.334(4)
_cell_length_b 17.831(3)
_cell_length_c 12.7530(14)
_cell_measurement_reflns_used 10829
_cell_measurement_temperature 100(2)
_cell_measurement_theta_max 31.0
_cell_measurement_theta_min 2.9
_cell_volume 2322.6(11)
_computing_cell_refinement 'XDS (Kabsch, 2010)'
_computing_data_collection 'Marccd (Doyle, 2011)'
_computing_data_reduction 'XDS (Kabsch, 2010)'
_computing_molecular_graphics 'ShelXle (H\"ubschle, 2011)'
_computing_publication_material 'CIFTAB (Sheldrick, 2015)'
_computing_structure_refinement 'SHELXL-2018 (Sheldrick, 2015)'
_computing_structure_solution 'SHELXT-2018 (Sheldrick, 2015)'
_diffrn_ambient_temperature 100(2)
_diffrn_detector_area_resol_mean 12.4
_diffrn_measured_fraction_theta_full 0.994
_diffrn_measured_fraction_theta_max 0.990
_diffrn_measurement_device_type 'Rayonix SX-165 CCD'
_diffrn_measurement_method '\f scan'
_diffrn_radiation_monochromator 'Double Crystal Monochromator'
_diffrn_radiation_source synchrotron
_diffrn_radiation_type synchrotron
_diffrn_radiation_wavelength 0.79272
_diffrn_reflns_av_R_equivalents 0.0955
_diffrn_reflns_av_unetI/netI 0.0659
_diffrn_reflns_Laue_measured_fraction_full 0.994
_diffrn_reflns_Laue_measured_fraction_max 0.990
_diffrn_reflns_limit_h_max 13
_diffrn_reflns_limit_h_min -13
_diffrn_reflns_limit_k_max 23
_diffrn_reflns_limit_k_min -23
_diffrn_reflns_limit_l_max 16
_diffrn_reflns_limit_l_min -16
_diffrn_reflns_number 26174
_diffrn_reflns_point_group_measured_fraction_full 0.994
_diffrn_reflns_point_group_measured_fraction_max 0.990
_diffrn_reflns_theta_full 28.500
_diffrn_reflns_theta_max 31.017
_diffrn_reflns_theta_min 2.933
_diffrn_source synchrotron
_exptl_absorpt_coefficient_mu 0.629
_exptl_absorpt_correction_T_max 1.000
_exptl_absorpt_correction_T_min 0.566
_exptl_absorpt_correction_type multi-scan
_exptl_absorpt_process_details 'XDS (Kabsch, 2010)'
_exptl_crystal_colour colorless
_exptl_crystal_density_diffrn 1.552
_exptl_crystal_description block
_exptl_crystal_F_000 1112
_exptl_crystal_preparation Luminescent
_exptl_crystal_size_max 0.04
_exptl_crystal_size_mid 0.02
_exptl_crystal_size_min 0.02
_refine_diff_density_max 0.834
_refine_diff_density_min -0.998
_refine_diff_density_rms 0.095
_refine_ls_extinction_coef 0.029(3)
_refine_ls_extinction_expression Fc^*^=kFc[1+0.001xFc^2^\l^3^/sin(2\q)]^-1/4^
_refine_ls_extinction_method 'SHELXL-2018/3 (Sheldrick 2018)'
_refine_ls_goodness_of_fit_ref 1.031
_refine_ls_hydrogen_treatment constr
_refine_ls_matrix_type full
_refine_ls_number_parameters 598
_refine_ls_number_reflns 5306
_refine_ls_number_restraints 1901
_refine_ls_restrained_S_all 0.894
_refine_ls_R_factor_all 0.1020
_refine_ls_R_factor_gt 0.0642
_refine_ls_shift/su_max 0.001
_refine_ls_shift/su_mean 0.000
_refine_ls_structure_factor_coef Fsqd
_refine_ls_weighting_details 'w=1/[\s^2^(Fo^2^)+(0.1127P)^2^] where P=(Fo^2^+2Fc^2^)/3'
_refine_ls_weighting_scheme calc
_refine_ls_wR_factor_gt 0.1619
_refine_ls_wR_factor_ref 0.1806
_reflns_Friedel_coverage 0.000
_reflns_number_gt 3475
_reflns_number_total 5306
_reflns_threshold_expression 'I > 2\s(I)'
_cod_data_source_file d1dt00872b2.cif
_cod_data_source_block va21-3
_cod_depositor_comments 'Adding full bibliography for 7707996--7708001.cif.'
_cod_original_sg_symbol_H-M 'P 21/n'
_cod_database_code 7707997
_shelx_shelxl_version_number 2018/3
_shelx_space_group_comment
;
The symmetry employed for this shelxl refinement is uniquely defined
by the following loop, which should always be used as a source of
symmetry information in preference to the above space-group names.
They are only intended as comments.
;
_shelx_estimated_absorpt_t_min 0.975
_shelx_estimated_absorpt_t_max 0.988

loop_
_space_group_symop_operation_xyz
'x, y, z'
'-x+1/2, y+1/2, -z+1/2'
'-x, -y, -z'
'x-1/2, -y-1/2, z-1/2'

loop_
_atom_site_label
_atom_site_type_symbol
_atom_site_fract_x
_atom_site_fract_y
_atom_site_fract_z
_atom_site_U_iso_or_equiv
_atom_site_adp_type
_atom_site_occupancy
_atom_site_site_symmetry_order
_atom_site_calc_flag
_atom_site_refinement_flags_posn
_atom_site_refinement_flags_adp
_atom_site_refinement_flags_occupancy
_atom_site_disorder_assembly
_atom_site_disorder_group
Y1 Y 0.48794(4) 0.55384(2) 0.36763(4) 0.0437(2) Uani 1 1 d . . . . .
O11 O 0.5155(4) 0.4272(2) 0.3426(4) 0.0566(10) Uani 1 1 d . . . . .
C11 C 0.5636(5) 0.3723(3) 0.4004(5) 0.0557(14) Uani 1 1 d . . . . .
O12 O 0.5594(4) 0.36473(19) 0.4989(3) 0.0555(10) Uani 1 1 d . . . . .
C12 C 0.6365(5) 0.3134(3) 0.3440(6) 0.0665(18) Uani 1 1 d . . . . .
H12 H 0.688474 0.341250 0.296550 0.080 Uiso 1 1 calc R U . . .
O13 O 0.8479(4) 0.1513(2) 0.1323(4) 0.0712(13) Uani 1 1 d . . . . .
C13 C 0.5414(6) 0.2629(4) 0.2731(7) 0.083(2) Uani 1 1 d . . . . .
H13A H 0.479329 0.294243 0.225025 0.099 Uiso 1 1 calc R U . . .
H13B H 0.490289 0.232781 0.317577 0.099 Uiso 1 1 calc R U . . .
C14 C 0.6147(7) 0.2100(4) 0.2068(7) 0.088(3) Uani 1 1 d . . . . .
H14A H 0.551162 0.174838 0.166865 0.106 Uiso 1 1 calc R U . . .
H14B H 0.654362 0.239944 0.154563 0.106 Uiso 1 1 calc R U . . .
O14 O 0.8366(5) 0.0559(2) 0.2370(5) 0.0795(14) Uani 1 1 d . . . . .
C15 C 0.7189(7) 0.1663(4) 0.2730(7) 0.085(2) Uani 1 1 d . . . . .
H15 H 0.675159 0.130961 0.317488 0.102 Uiso 1 1 calc R U . . .
C16 C 0.8116(7) 0.2179(3) 0.3498(7) 0.076(2) Uani 1 1 d . . . . .
H16A H 0.874798 0.186688 0.397158 0.091 Uiso 1 1 calc R U . . .
H16B H 0.861668 0.250984 0.308274 0.091 Uiso 1 1 calc R U . . .
C17 C 0.7318(7) 0.2655(3) 0.4163(6) 0.0692(18) Uani 1 1 d . . . . .
H17A H 0.683432 0.232526 0.459350 0.083 Uiso 1 1 calc R U . . .
H17B H 0.791010 0.297859 0.465136 0.083 Uiso 1 1 calc R U . . .
C18 C 0.8057(5) 0.1179(3) 0.2068(5) 0.0477(12) Uani 1 1 d . . . . .
O21 O 0.6359(3) 0.51507(18) 0.5095(3) 0.0467(8) Uani 1 1 d . . . . .
C21 C 0.7450(4) 0.4995(3) 0.5663(5) 0.0460(11) Uani 1 1 d . . . . .
C22 C 0.8696(4) 0.5192(3) 0.5233(5) 0.0482(11) Uani 1 1 d . . . . .
H22 H 0.858283 0.569826 0.489411 0.058 Uiso 1 1 calc R U . . .
O22 O 0.7464(3) 0.4662(2) 0.6519(3) 0.0548(9) Uani 1 1 d . . . . .
C23 C 0.9891(5) 0.5215(3) 0.6095(5) 0.0547(14) Uani 1 1 d . . . . .
H23A H 0.976855 0.560773 0.661987 0.066 Uiso 1 1 calc R U . . .
H23B H 0.998798 0.472699 0.646764 0.066 Uiso 1 1 calc R U . . .
C24 C 1.1116(5) 0.5381(3) 0.5619(5) 0.0520(13) Uani 1 1 d . . . . .
H24A H 1.188574 0.537079 0.618518 0.062 Uiso 1 1 calc R U . . .
H24B H 1.105147 0.588930 0.530388 0.062 Uiso 1 1 calc R U . . .
N31 N 0.3988(19) 0.5293(7) 0.1725(15) 0.057(2) Uani 0.3333 1 d D U P A 1
N32 N 0.383(3) 0.6665(11) 0.2634(15) 0.049(2) Uani 0.3333 1 d D U P A 1
C31 C 0.414(2) 0.4631(10) 0.1238(14) 0.065(3) Uani 0.3333 1 d D U P A 1
H31 H 0.463148 0.424761 0.163778 0.077 Uiso 0.3333 1 calc R U P A 1
C32 C 0.363(2) 0.4478(11) 0.0179(13) 0.070(2) Uani 0.3333 1 d D U P A 1
H32 H 0.365336 0.399298 -0.012463 0.084 Uiso 0.3333 1 calc R U P A 1
C33 C 0.308(2) 0.5099(9) -0.0397(16) 0.070(2) Uani 0.3333 1 d D U P A 1
H33 H 0.279545 0.504146 -0.113724 0.084 Uiso 0.3333 1 calc R U P A 1
C34 C 0.292(2) 0.5798(9) 0.0063(12) 0.066(2) Uani 0.3333 1 d D U P A 1
C35 C 0.222(2) 0.6381(9) -0.0509(16) 0.066(2) Uani 0.3333 1 d D U P A 1
H35 H 0.181903 0.629754 -0.121874 0.080 Uiso 0.3333 1 calc R U P A 1
C36 C 0.213(2) 0.7085(10) -0.0042(13) 0.063(2) Uani 0.3333 1 d D U P A 1
H36 H 0.168231 0.748676 -0.043273 0.076 Uiso 0.3333 1 calc R U P A 1
C37 C 0.270(2) 0.7179(8) 0.1014(13) 0.056(2) Uani 0.3333 1 d D U P A 1
C38 C 0.268(2) 0.7888(8) 0.1476(14) 0.056(2) Uani 0.3333 1 d D U P A 1
H38 H 0.228011 0.829889 0.107625 0.067 Uiso 0.3333 1 calc R U P A 1
C39 C 0.325(2) 0.7987(11) 0.2528(14) 0.055(2) Uani 0.3333 1 d D U P A 1
H39 H 0.327416 0.846421 0.286083 0.066 Uiso 0.3333 1 calc R U P A 1
C3A C 0.379(3) 0.7351(10) 0.3072(17) 0.054(2) Uani 0.3333 1 d D U P A 1
H3A H 0.415040 0.740648 0.379868 0.065 Uiso 0.3333 1 calc R U P A 1
C3B C 0.329(2) 0.6577(7) 0.1608(14) 0.054(2) Uani 0.3333 1 d D U P A 1
C3C C 0.342(2) 0.5874(7) 0.1143(12) 0.057(2) Uani 0.3333 1 d D U P A 1
N41 N 0.4215(15) 0.5519(7) 0.1715(13) 0.056(2) Uani 0.3333 1 d D U P A 2
N42 N 0.396(3) 0.6757(11) 0.2847(14) 0.050(2) Uani 0.3333 1 d D U P A 2
C41 C 0.4433(19) 0.4896(9) 0.1154(12) 0.062(2) Uani 0.3333 1 d D U P A 2
H41 H 0.494498 0.450107 0.150267 0.074 Uiso 0.3333 1 calc R U P A 2
C42 C 0.3925(19) 0.4819(9) 0.0077(13) 0.066(2) Uani 0.3333 1 d D U P A 2
H42 H 0.401622 0.436746 -0.029992 0.079 Uiso 0.3333 1 calc R U P A 2
C43 C 0.3275(19) 0.5445(8) -0.0412(15) 0.065(2) Uani 0.3333 1 d D U P A 2
H43 H 0.295687 0.541881 -0.115050 0.078 Uiso 0.3333 1 calc R U P A 2
C44 C 0.3069(18) 0.6107(8) 0.0129(12) 0.0627(19) Uani 0.3333 1 d D U P A 2
C45 C 0.2388(19) 0.6724(8) -0.0364(15) 0.062(2) Uani 0.3333 1 d D U P A 2
H45 H 0.198482 0.669668 -0.108380 0.074 Uiso 0.3333 1 calc R U P A 2
C46 C 0.2312(18) 0.7381(9) 0.0225(12) 0.060(2) Uani 0.3333 1 d D U P A 2
H46 H 0.188127 0.781024 -0.010283 0.073 Uiso 0.3333 1 calc R U P A 2
C47 C 0.2867(19) 0.7407(9) 0.1295(12) 0.055(2) Uani 0.3333 1 d D U P A 2
C48 C 0.2799(19) 0.8062(9) 0.1884(13) 0.055(2) Uani 0.3333 1 d D U P A 2
H48 H 0.237396 0.849607 0.156569 0.065 Uiso 0.3333 1 calc R U P A 2
C49 C 0.3368(19) 0.8068(10) 0.2950(13) 0.057(2) Uani 0.3333 1 d D U P A 2
H49 H 0.333438 0.850343 0.337376 0.069 Uiso 0.3333 1 calc R U P A 2
C4A C 0.399(2) 0.7414(9) 0.3377(16) 0.055(2) Uani 0.3333 1 d D U P A 2
H4A H 0.446068 0.743454 0.407687 0.065 Uiso 0.3333 1 calc R U P A 2
C4B C 0.3457(19) 0.6762(9) 0.1806(14) 0.0530(19) Uani 0.3333 1 d D U P A 2
C4C C 0.3583(19) 0.6113(7) 0.1211(12) 0.0565(19) Uani 0.3333 1 d D U P A 2
N51 N 0.3780(18) 0.5120(7) 0.1743(14) 0.057(2) Uani 0.3333 1 d D U P A 3
N52 N 0.375(2) 0.6516(9) 0.2461(14) 0.051(2) Uani 0.3333 1 d D U P A 3
C51 C 0.385(2) 0.4411(8) 0.1386(13) 0.063(2) Uani 0.3333 1 d D U P A 3
H51 H 0.432916 0.404037 0.182097 0.075 Uiso 0.3333 1 calc R U P A 3
C52 C 0.322(2) 0.4227(9) 0.0370(13) 0.067(2) Uani 0.3333 1 d D U P A 3
H52 H 0.317362 0.371495 0.015975 0.081 Uiso 0.3333 1 calc R U P A 3
C53 C 0.265(2) 0.4769(7) -0.0347(15) 0.069(2) Uani 0.3333 1 d D U P A 3
H53 H 0.233333 0.464701 -0.106448 0.082 Uiso 0.3333 1 calc R U P A 3
C54 C 0.2573(19) 0.5500(7) 0.0037(12) 0.064(2) Uani 0.3333 1 d D U P A 3
C55 C 0.1975(19) 0.6075(8) -0.0615(15) 0.066(2) Uani 0.3333 1 d D U P A 3
H55 H 0.160218 0.596691 -0.132705 0.080 Uiso 0.3333 1 calc R U P A 3
C56 C 0.1923(19) 0.6803(9) -0.0226(13) 0.061(2) Uani 0.3333 1 d D U P A 3
H56 H 0.144664 0.718385 -0.064052 0.073 Uiso 0.3333 1 calc R U P A 3
C57 C 0.259(2) 0.6960(7) 0.0789(13) 0.0579(19) Uani 0.3333 1 d D U P A 3
C58 C 0.257(2) 0.7700(9) 0.1145(13) 0.056(2) Uani 0.3333 1 d D U P A 3
H58 H 0.216890 0.809200 0.070561 0.067 Uiso 0.3333 1 calc R U P A 3
C59 C 0.317(2) 0.7830(10) 0.2183(13) 0.054(2) Uani 0.3333 1 d D U P A 3
H59 H 0.319913 0.832219 0.247148 0.065 Uiso 0.3333 1 calc R U P A 3
C5A C 0.374(2) 0.7231(9) 0.2795(15) 0.053(2) Uani 0.3333 1 d D U P A 3
H5A H 0.414327 0.733628 0.349926 0.063 Uiso 0.3333 1 calc R U P A 3
C5B C 0.316(2) 0.6386(7) 0.1456(14) 0.0553(19) Uani 0.3333 1 d D U P A 3
C5C C 0.3172(19) 0.5647(7) 0.1076(12) 0.0589(19) Uani 0.3333 1 d D U P A 3
N1G N 0.011(6) 0.5005(18) 0.009(2) 0.081(4) Uani 0.25 1 d D U P B -1
O1G O -0.078(3) 0.6206(15) -0.036(2) 0.109(6) Uani 0.25 1 d . U P B -1
C1G C -0.007(4) 0.5746(17) 0.040(3) 0.095(5) Uani 0.25 1 d D U P B -1
H1G H 0.026786 0.592413 0.108719 0.114 Uiso 0.25 1 calc R U P B -1
C2G C -0.018(3) 0.4772(19) -0.097(2) 0.081(5) Uani 0.25 1 d D U P B -1
H2G1 H -0.099850 0.500866 -0.129698 0.122 Uiso 0.25 1 calc R U P B -1
H2G2 H -0.028395 0.422528 -0.099106 0.122 Uiso 0.25 1 calc R U P B -1
H2G3 H 0.053024 0.491741 -0.135225 0.122 Uiso 0.25 1 calc R U P B -1
C3G C 0.088(3) 0.4533(16) 0.081(2) 0.082(5) Uani 0.25 1 d D U P B -1
H3G1 H 0.102101 0.476584 0.151175 0.123 Uiso 0.25 1 calc R U P B -1
H3G2 H 0.172899 0.444935 0.057070 0.123 Uiso 0.25 1 calc R U P B -1
H3G3 H 0.043303 0.405116 0.084395 0.123 Uiso 0.25 1 calc R U P B -1

loop_
_atom_site_aniso_label
_atom_site_aniso_U_11
_atom_site_aniso_U_22
_atom_site_aniso_U_33
_atom_site_aniso_U_23
_atom_site_aniso_U_13
_atom_site_aniso_U_12
Y1 0.0371(3) 0.0363(3) 0.0621(3) 0.0046(2) 0.02178(19) 0.00387(18)
O11 0.057(2) 0.0412(18) 0.077(3) -0.0076(17) 0.0273(19) -0.0032(15)
C11 0.049(3) 0.034(2) 0.088(4) -0.005(3) 0.026(3) -0.007(2)
O12 0.057(2) 0.0372(17) 0.079(3) -0.0052(17) 0.032(2) 0.0007(15)
C12 0.049(3) 0.046(3) 0.112(5) -0.019(3) 0.039(3) -0.005(2)
O13 0.066(2) 0.0425(19) 0.114(4) -0.007(2) 0.040(3) 0.0039(17)
C13 0.058(3) 0.057(3) 0.144(7) -0.041(4) 0.048(4) -0.008(3)
C14 0.059(4) 0.071(4) 0.143(7) -0.045(5) 0.041(4) -0.009(3)
O14 0.089(3) 0.057(2) 0.108(4) -0.011(2) 0.062(3) -0.004(2)
C15 0.078(4) 0.048(3) 0.144(7) -0.022(4) 0.065(5) -0.006(3)
C16 0.067(4) 0.051(3) 0.118(6) -0.010(3) 0.043(4) 0.006(3)
C17 0.073(4) 0.042(3) 0.101(5) 0.000(3) 0.042(4) 0.006(3)
C18 0.042(2) 0.037(2) 0.072(4) -0.004(2) 0.034(2) -0.0058(18)
O21 0.0305(15) 0.0439(17) 0.069(2) 0.0035(16) 0.0176(15) -0.0011(12)
C21 0.032(2) 0.043(2) 0.066(3) -0.003(2) 0.017(2) 0.0005(18)
C22 0.034(2) 0.045(2) 0.068(3) -0.004(2) 0.017(2) -0.0007(19)
O22 0.0375(17) 0.063(2) 0.066(2) 0.0067(18) 0.0151(16) 0.0002(15)
C23 0.036(2) 0.058(3) 0.073(4) -0.014(3) 0.018(2) -0.002(2)
C24 0.035(2) 0.048(3) 0.075(4) -0.014(2) 0.015(2) -0.0042(19)
N31 0.063(4) 0.048(5) 0.063(4) 0.000(4) 0.014(4) -0.006(4)
N32 0.046(4) 0.042(4) 0.065(5) 0.003(4) 0.022(4) -0.001(4)
C31 0.073(5) 0.051(5) 0.070(4) -0.001(4) 0.010(4) -0.014(4)
C32 0.079(5) 0.056(5) 0.075(4) -0.001(4) 0.010(4) -0.017(4)
C33 0.078(5) 0.055(5) 0.075(4) 0.001(4) 0.004(4) -0.013(4)
C34 0.071(4) 0.050(4) 0.074(4) 0.000(4) 0.006(4) -0.010(4)
C35 0.072(4) 0.049(5) 0.075(4) 0.003(4) 0.002(4) -0.011(4)
C36 0.067(4) 0.047(5) 0.074(4) 0.002(4) 0.007(4) -0.006(4)
C37 0.056(3) 0.044(4) 0.069(4) 0.003(4) 0.012(3) -0.002(4)
C38 0.055(4) 0.046(4) 0.069(5) 0.005(4) 0.014(4) -0.003(4)
C39 0.054(4) 0.046(4) 0.068(5) 0.004(4) 0.015(4) -0.002(4)
C3A 0.052(4) 0.046(4) 0.068(5) 0.003(4) 0.016(4) 0.001(4)
C3B 0.052(3) 0.045(4) 0.067(4) 0.001(4) 0.016(3) -0.002(4)
C3C 0.060(4) 0.046(4) 0.068(4) 0.002(4) 0.012(3) -0.006(4)
N41 0.059(4) 0.046(4) 0.065(4) 0.000(4) 0.011(4) -0.007(4)
N42 0.048(4) 0.042(4) 0.065(5) 0.002(4) 0.022(4) -0.001(4)
C41 0.071(4) 0.048(4) 0.067(4) -0.001(4) 0.011(4) -0.014(4)
C42 0.077(4) 0.048(4) 0.073(4) 0.000(4) 0.006(4) -0.014(4)
C43 0.074(4) 0.046(4) 0.073(4) 0.000(4) 0.004(4) -0.014(4)
C44 0.067(3) 0.047(4) 0.073(3) 0.002(3) 0.006(3) -0.010(3)
C45 0.068(4) 0.044(4) 0.072(4) 0.000(4) 0.007(4) -0.006(4)
C46 0.063(4) 0.046(4) 0.072(4) 0.001(4) 0.008(4) -0.005(4)
C47 0.053(3) 0.045(4) 0.069(4) 0.005(4) 0.015(3) -0.002(3)
C48 0.053(4) 0.045(5) 0.068(5) 0.003(4) 0.015(4) -0.001(4)
C49 0.056(4) 0.048(4) 0.069(5) 0.004(4) 0.016(5) 0.001(4)
C4A 0.053(4) 0.045(4) 0.068(5) 0.002(4) 0.017(4) 0.000(4)
C4B 0.051(3) 0.044(4) 0.067(4) 0.001(3) 0.018(3) -0.001(3)
C4C 0.058(4) 0.046(4) 0.067(4) 0.001(4) 0.013(3) -0.004(3)
N51 0.063(4) 0.046(4) 0.064(4) -0.002(4) 0.013(4) -0.009(4)
N52 0.048(4) 0.045(4) 0.065(4) 0.001(4) 0.020(4) -0.002(4)
C51 0.074(5) 0.047(5) 0.068(4) 0.001(4) 0.012(4) -0.016(4)
C52 0.079(5) 0.049(5) 0.072(5) -0.001(4) 0.007(4) -0.023(4)
C53 0.077(5) 0.051(5) 0.076(4) 0.000(4) 0.004(4) -0.020(4)
C54 0.071(4) 0.046(4) 0.072(4) 0.002(4) 0.004(4) -0.015(4)
C55 0.074(4) 0.045(4) 0.076(4) 0.001(4) 0.000(4) -0.016(4)
C56 0.064(4) 0.043(4) 0.073(4) 0.004(4) 0.005(4) -0.010(4)
C57 0.058(3) 0.045(4) 0.071(4) 0.002(3) 0.010(3) -0.004(3)
C58 0.056(4) 0.044(4) 0.069(4) 0.005(4) 0.015(4) -0.004(4)
C59 0.053(4) 0.045(4) 0.066(4) 0.005(4) 0.016(4) 0.000(3)
C5A 0.050(4) 0.045(4) 0.066(4) 0.001(4) 0.019(4) 0.001(4)
C5B 0.056(3) 0.045(4) 0.067(4) 0.003(3) 0.015(3) -0.005(3)
C5C 0.064(4) 0.046(4) 0.067(3) 0.001(4) 0.010(3) -0.008(3)
N1G 0.084(10) 0.082(8) 0.083(9) 0.000(7) 0.035(7) 0.005(7)
O1G 0.108(9) 0.106(8) 0.119(9) 0.000(7) 0.033(7) 0.004(7)
C1G 0.095(8) 0.097(8) 0.100(8) -0.005(7) 0.033(7) 0.003(7)
C2G 0.080(11) 0.091(11) 0.079(11) 0.002(10) 0.030(10) 0.010(10)
C3G 0.086(12) 0.083(11) 0.082(11) 0.006(10) 0.027(10) 0.001(10)

loop_
_atom_type_symbol
_atom_type_description
_atom_type_scat_dispersion_real
_atom_type_scat_dispersion_imag
_atom_type_scat_source
C C 0.0046 0.0022 'Calculated with ShelXle (H\"ubschle, 2011)'
H H 0.0000 0.0000 'Calculated with ShelXle (H\"ubschle, 2011)'
N N 0.0087 0.0044 'Calculated with ShelXle (H\"ubschle, 2011)'
O O 0.0147 0.0080 'Calculated with ShelXle (H\"ubschle, 2011)'
Y Y -2.0668 0.6272 'Calculated with ShelXle (H\"ubschle, 2011)'

loop_
_geom_angle_atom_site_label_1
_geom_angle_atom_site_label_2
_geom_angle_atom_site_label_3
_geom_angle
_geom_angle_site_symmetry_1
_geom_angle_site_symmetry_3
_geom_angle_publ_flag
O11 Y1 O12 138.68(14) . 3_666 ?
O11 Y1 O13 126.90(14) . 2_655 ?
O11 Y1 O14 79.57(14) . 2_655 ?
O11 Y1 O21 71.92(13) . 3_666 ?
O11 Y1 O22 89.07(14) . 3_666 ?
O11 Y1 N31 74.4(3) . . ?
O11 Y1 N32 138.5(3) . . ?
O11 Y1 N41 82.4(3) . . ?
O11 Y1 N42 145.9(3) . . ?
O11 Y1 N52 130.8(3) . . ?
O12 Y1 O13 77.27(14) 3_666 2_655 ?
O12 Y1 O14 130.58(15) 3_666 2_655 ?
O12 Y1 O21 70.44(12) 3_666 3_666 ?
O12 Y1 O22 81.38(14) 3_666 3_666 ?
O12 Y1 N31 136.8(4) 3_666 . ?
O12 Y1 N32 76.8(5) 3_666 . ?
O12 Y1 N41 132.9(3) 3_666 . ?
O12 Y1 N42 70.5(4) 3_666 . ?
O12 Y1 N52 83.7(4) 3_666 . ?
O13 Y1 O21 141.09(15) 2_655 3_666 ?
O13 Y1 N31 105.7(4) 2_655 . ?
O13 Y1 N32 71.4(7) 2_655 . ?
O13 Y1 N41 95.5(4) 2_655 . ?
O13 Y1 N42 66.7(6) 2_655 . ?
O13 Y1 N52 76.1(5) 2_655 . ?
O14 Y1 O13 53.48(16) 2_655 2_655 ?
O14 Y1 O21 148.98(13) 2_655 3_666 ?
O14 Y1 O22 140.35(18) 2_655 3_666 ?
O14 Y1 N31 69.7(5) 2_655 . ?
O14 Y1 N32 89.8(8) 2_655 . ?
O14 Y1 N41 63.9(4) 2_655 . ?
O14 Y1 N42 91.3(6) 2_655 . ?
O14 Y1 N52 88.0(6) 2_655 . ?
O21 Y1 O11 74.46(14) . . ?
O21 Y1 O12 78.54(13) . 3_666 ?
O21 Y1 O13 80.42(15) . 2_655 ?
O21 Y1 O14 88.51(16) . 2_655 ?
O21 Y1 O21 72.50(12) . 3_666 ?
O21 Y1 O22 124.96(13) . 3_666 ?
O21 Y1 N31 112.6(4) 3_666 . ?
O21 Y1 N31 144.6(4) . . ?
O21 Y1 N32 145.8(4) . . ?
O21 Y1 N32 119.7(8) 3_666 . ?
O21 Y1 N41 122.3(4) 3_666 . ?
O21 Y1 N41 146.9(3) . . ?
O21 Y1 N42 138.6(4) . . ?
O21 Y1 N42 119.3(6) 3_666 . ?
O21 Y1 N52 119.9(6) 3_666 . ?
O21 Y1 N52 153.2(4) . . ?
O22 Y1 O13 142.45(14) 3_666 2_655 ?
O22 Y1 O21 52.50(13) 3_666 3_666 ?
O22 Y1 N31 70.6(5) 3_666 . ?
O22 Y1 N32 73.9(8) 3_666 . ?
O22 Y1 N41 77.1(4) 3_666 . ?
O22 Y1 N42 77.2(6) 3_666 . ?
O22 Y1 N52 71.1(6) 3_666 . ?
N31 Y1 N32 64.3(4) . . ?
N41 Y1 N42 64.2(4) . . ?
C11 O11 Y1 135.7(4) . . ?
O11 C11 C12 115.5(6) . . ?
O12 C11 O11 125.5(5) . . ?
O12 C11 C12 119.0(5) . . ?
C11 O12 Y1 134.0(3) . 3_666 ?
C11 C12 H12 106.9 . . ?
C13 C12 C11 111.3(4) . . ?
C13 C12 H12 106.9 . . ?
C17 C12 C11 115.0(6) . . ?
C17 C12 H12 106.9 . . ?
C17 C12 C13 109.3(5) . . ?
C18 O13 Y1 89.1(3) . 2_645 ?
C12 C13 H13A 109.4 . . ?
C12 C13 H13B 109.4 . . ?
C12 C13 C14 111.2(5) . . ?
H13A C13 H13B 108.0 . . ?
C14 C13 H13A 109.4 . . ?
C14 C13 H13B 109.4 . . ?
C13 C14 H14A 109.1 . . ?
C13 C14 H14B 109.1 . . ?
H14A C14 H14B 107.8 . . ?
C15 C14 C13 112.5(7) . . ?
C15 C14 H14A 109.1 . . ?
C15 C14 H14B 109.1 . . ?
C18 O14 Y1 91.3(3) . 2_645 ?
C14 C15 H15 107.6 . . ?
C14 C15 C16 111.7(5) . . ?
C14 C15 C18 113.8(7) . . ?
C16 C15 H15 107.6 . . ?
C16 C15 C18 108.2(5) . . ?
C18 C15 H15 107.6 . . ?
C15 C16 H16A 109.6 . . ?
C15 C16 H16B 109.6 . . ?
H16A C16 H16B 108.2 . . ?
C17 C16 C15 110.1(6) . . ?
C17 C16 H16A 109.6 . . ?
C17 C16 H16B 109.6 . . ?
C12 C17 C16 109.5(6) . . ?
C12 C17 H17A 109.8 . . ?
C12 C17 H17B 109.8 . . ?
C16 C17 H17A 109.8 . . ?
C16 C17 H17B 109.8 . . ?
H17A C17 H17B 108.2 . . ?
O13 C18 Y1 63.4(3) . 2_645 ?
O13 C18 C15 116.0(5) . . ?
O14 C18 Y1 62.5(3) . 2_645 ?
O14 C18 O13 125.0(5) . . ?
O14 C18 C15 118.6(5) . . ?
C15 C18 Y1 163.2(4) . 2_645 ?
Y1 O21 Y1 107.50(12) . 3_666 ?
C21 O21 Y1 91.7(3) . 3_666 ?
C21 O21 Y1 160.2(3) . . ?
O21 C21 Y1 61.6(2) . 3_666 ?
O21 C21 C22 118.1(5) . . ?
C22 C21 Y1 173.0(3) . 3_666 ?
O22 C21 Y1 58.3(2) . 3_666 ?
O22 C21 O21 119.7(4) . . ?
O22 C21 C22 122.1(5) . . ?
C21 C22 H22 108.4 . . ?
C21 C22 C23 112.7(5) . . ?
C21 C22 C24 108.0(4) . 3_766 ?
C23 C22 H22 108.4 . . ?
C23 C22 C24 110.8(4) . 3_766 ?
C24 C22 H22 108.4 3_766 . ?
C21 O22 Y1 95.8(3) . 3_666 ?
C22 C23 H23A 109.5 . . ?
C22 C23 H23B 109.5 . . ?
H23A C23 H23B 108.1 . . ?
C24 C23 C22 110.6(5) . . ?
C24 C23 H23A 109.5 . . ?
C24 C23 H23B 109.5 . . ?
C22 C24 H24A 109.4 3_766 . ?
C22 C24 H24B 109.4 3_766 . ?
C23 C24 C22 111.1(4) . 3_766 ?
C23 C24 H24A 109.4 . . ?
C23 C24 H24B 109.4 . . ?
H24A C24 H24B 108.0 . . ?
C31 N31 Y1 123.0(12) . . ?
C31 N31 C3C 119.1(18) . . ?
C3C N31 Y1 117.7(11) . . ?
C3A N32 Y1 122.3(13) . . ?
C3A N32 C3B 118.2(18) . . ?
C3B N32 Y1 119.5(11) . . ?
N31 C31 H31 118.1 . . ?
N31 C31 C32 123.8(19) . . ?
C32 C31 H31 118.1 . . ?
C31 C32 H32 122.7 . . ?
C33 C32 C31 114.7(18) . . ?
C33 C32 H32 122.7 . . ?
C32 C33 H33 118.4 . . ?
C34 C33 C32 123.3(18) . . ?
C34 C33 H33 118.4 . . ?
C33 C34 C35 121.7(14) . . ?
C33 C34 C3C 116.7(14) . . ?
C3C C34 C35 121.5(15) . . ?
C34 C35 H35 119.7 . . ?
C36 C35 C34 120.5(17) . . ?
C36 C35 H35 119.7 . . ?
C35 C36 H36 121.0 . . ?
C37 C36 C35 118.1(16) . . ?
C37 C36 H36 121.0 . . ?
C36 C37 C3B 121.1(14) . . ?
C38 C37 C36 119.0(13) . . ?
C38 C37 C3B 119.9(14) . . ?
C37 C38 H38 120.3 . . ?
C39 C38 C37 119.4(15) . . ?
C39 C38 H38 120.3 . . ?
C38 C39 H39 121.5 . . ?
C38 C39 C3A 117.0(17) . . ?
C3A C39 H39 121.5 . . ?
N32 C3A C39 124.3(19) . . ?
N32 C3A H3A 117.8 . . ?
C39 C3A H3A 117.8 . . ?
N32 C3B C37 121.2(15) . . ?
N32 C3B C3C 117.5(13) . . ?
C37 C3B C3C 121.2(14) . . ?
N31 C3C C34 121.9(14) . . ?
N31 C3C C3B 120.9(13) . . ?
C34 C3C C3B 117.2(13) . . ?
C41 N41 Y1 119.8(11) . . ?
C4C N41 Y1 120.3(10) . . ?
C4C N41 C41 119.8(15) . . ?
C4A N42 Y1 123.8(12) . . ?
C4B N42 Y1 118.7(11) . . ?
C4B N42 C4A 117.5(16) . . ?
N41 C41 H41 119.0 . . ?
N41 C41 C42 121.9(17) . . ?
C42 C41 H41 119.0 . . ?
C41 C42 H42 121.9 . . ?
C43 C42 C41 116.2(17) . . ?
C43 C42 H42 121.9 . . ?
C42 C43 H43 118.3 . . ?
C42 C43 C44 123.5(16) . . ?
C44 C43 H43 118.3 . . ?
C43 C44 C45 123.0(13) . . ?
C43 C44 C4C 115.4(14) . . ?
C4C C44 C45 121.6(14) . . ?
C44 C45 H45 120.6 . . ?
C46 C45 C44 118.8(16) . . ?
C46 C45 H45 120.6 . . ?
C45 C46 H46 119.9 . . ?
C47 C46 C45 120.2(15) . . ?
C47 C46 H46 119.9 . . ?
C46 C47 C4B 120.5(14) . . ?
C48 C47 C46 120.4(15) . . ?
C48 C47 C4B 119.1(14) . . ?
C47 C48 H48 120.6 . . ?
C49 C48 C47 118.8(15) . . ?
C49 C48 H48 120.6 . . ?
C48 C49 H49 120.9 . . ?
C48 C49 C4A 118.2(17) . . ?
C4A C49 H49 120.9 . . ?
N42 C4A C49 123.6(18) . . ?
N42 C4A H4A 118.2 . . ?
C49 C4A H4A 118.2 . . ?
N42 C4B C47 122.2(14) . . ?
N42 C4B C4C 118.2(14) . . ?
C4C C4B C47 119.4(14) . . ?
N41 C4C C44 122.9(13) . . ?
N41 C4C C4B 117.9(13) . . ?
C4B C4C C44 119.2(13) . . ?
C51 N51 Y1 122.5(11) . . ?
C51 N51 C5C 118.9(16) . . ?
C5C N51 Y1 118.6(10) . . ?
C5A N52 Y1 119.4(11) . . ?
C5A N52 C5B 115.9(16) . . ?
C5B N52 Y1 124.6(10) . . ?
N51 C51 H51 120.4 . . ?
N51 C51 C52 119.3(17) . . ?
C52 C51 H51 120.4 . . ?
C51 C52 H52 118.9 . . ?
C53 C52 C51 122.3(16) . . ?
C53 C52 H52 118.9 . . ?
C52 C53 H53 121.4 . . ?
C52 C53 C54 117.2(16) . . ?
C54 C53 H53 121.4 . . ?
C53 C54 C55 121.2(13) . . ?
C53 C54 C5C 117.7(13) . . ?
C5C C54 C55 121.1(13) . . ?
C54 C55 H55 119.8 . . ?
C56 C55 C54 120.4(16) . . ?
C56 C55 H55 119.8 . . ?
C55 C56 H56 120.8 . . ?
C55 C56 C57 118.4(16) . . ?
C57 C56 H56 120.8 . . ?
C56 C57 C5B 121.2(13) . . ?
C58 C57 C56 117.4(12) . . ?
C58 C57 C5B 121.2(14) . . ?
C57 C58 H58 122.0 . . ?
C59 C58 C57 116.0(15) . . ?
C59 C58 H58 122.0 . . ?
C58 C59 H59 120.3 . . ?
C58 C59 C5A 119.5(16) . . ?
C5A C59 H59 120.3 . . ?
N52 C5A C59 124.9(18) . . ?
N52 C5A H5A 117.6 . . ?
C59 C5A H5A 117.6 . . ?
N52 C5B C57 122.5(14) . . ?
N52 C5B C5C 117.5(12) . . ?
C5C C5B C57 120.0(13) . . ?
N51 C5C C54 124.0(13) . . ?
N51 C5C C5B 117.4(12) . . ?
C54 C5C C5B 118.6(12) . . ?
C2G N1G C1G 122(3) . . ?
C2G N1G C3G 118.0(16) . . ?
C3G N1G C1G 118.2(16) . . ?
N1G C1G H1G 121.9 . . ?
O1G C1G N1G 116(3) . . ?
O1G C1G H1G 121.9 . . ?
N1G C2G H2G1 109.5 . . ?
N1G C2G H2G2 109.5 . . ?
N1G C2G H2G3 109.5 . . ?
H2G1 C2G H2G2 109.5 . . ?
H2G1 C2G H2G3 109.5 . . ?
H2G2 C2G H2G3 109.5 . . ?
N1G C3G H3G1 109.5 . . ?
N1G C3G H3G2 109.5 . . ?
N1G C3G H3G3 109.5 . . ?
H3G1 C3G H3G2 109.5 . . ?
H3G1 C3G H3G3 109.5 . . ?
H3G2 C3G H3G3 109.5 . . ?

loop_
_geom_bond_atom_site_label_1
_geom_bond_atom_site_label_2
_geom_bond_distance
_geom_bond_site_symmetry_2
_geom_bond_publ_flag
Y1 O11 2.304(4) . ?
Y1 O12 2.345(4) 3_666 ?
Y1 O13 2.428(4) 2_655 ?
Y1 O14 2.409(4) 2_655 ?
Y1 O21 2.291(4) . ?
Y1 O21 2.492(3) 3_666 ?
Y1 O22 2.423(4) 3_666 ?
Y1 N31 2.556(19) . ?
Y1 N32 2.56(2) . ?
Y1 N41 2.492(17) . ?
Y1 N42 2.54(2) . ?
Y1 N52 2.499(19) . ?
O11 C11 1.280(7) . ?
C11 O12 1.271(7) . ?
C11 C12 1.533(7) . ?
C12 H12 1.0000 . ?
C12 C13 1.525(9) . ?
C12 C17 1.507(10) . ?
O13 C18 1.254(7) . ?
C13 H13A 0.9900 . ?
C13 H13B 0.9900 . ?
C13 C14 1.541(8) . ?
C14 H14A 0.9900 . ?
C14 H14B 0.9900 . ?
C14 C15 1.485(12) . ?
O14 C18 1.199(7) . ?
C15 H15 1.0000 . ?
C15 C16 1.562(10) . ?
C15 C18 1.578(7) . ?
C16 H16A 0.9900 . ?
C16 H16B 0.9900 . ?
C16 C17 1.527(8) . ?
C17 H17A 0.9900 . ?
C17 H17B 0.9900 . ?
O21 C21 1.274(6) . ?
C21 C22 1.516(6) . ?
C21 O22 1.241(7) . ?
C22 H22 1.0000 . ?
C22 C23 1.524(8) . ?
C22 C24 1.525(7) 3_766 ?
C23 H23A 0.9900 . ?
C23 H23B 0.9900 . ?
C23 C24 1.514(7) . ?
C24 H24A 0.9900 . ?
C24 H24B 0.9900 . ?
N31 C31 1.355(9) . ?
N31 C3C 1.357(8) . ?
N32 C3A 1.348(8) . ?
N32 C3B 1.350(8) . ?
C31 H31 0.9500 . ?
C31 C32 1.401(8) . ?
C32 H32 0.9500 . ?
C32 C33 1.400(8) . ?
C33 H33 0.9500 . ?
C33 C34 1.399(8) . ?
C34 C35 1.402(8) . ?
C34 C3C 1.402(8) . ?
C35 H35 0.9500 . ?
C35 C36 1.399(8) . ?
C36 H36 0.9500 . ?
C36 C37 1.396(8) . ?
C37 C38 1.396(8) . ?
C37 C3B 1.400(8) . ?
C38 H38 0.9500 . ?
C38 C39 1.393(8) . ?
C39 H39 0.9500 . ?
C39 C3A 1.400(8) . ?
C3A H3A 0.9500 . ?
C3B C3C 1.402(8) . ?
N41 C41 1.358(8) . ?
N41 C4C 1.354(8) . ?
N42 C4A 1.351(8) . ?
N42 C4B 1.350(8) . ?
C41 H41 0.9500 . ?
C41 C42 1.401(8) . ?
C42 H42 0.9500 . ?
C42 C43 1.399(8) . ?
C43 H43 0.9500 . ?
C43 C44 1.400(8) . ?
C44 C45 1.402(8) . ?
C44 C4C 1.402(8) . ?
C45 H45 0.9500 . ?
C45 C46 1.400(8) . ?
C46 H46 0.9500 . ?
C46 C47 1.398(8) . ?
C47 C48 1.396(8) . ?
C47 C4B 1.41(2) . ?
C48 H48 0.9500 . ?
C48 C49 1.396(8) . ?
C49 H49 0.9500 . ?
C49 C4A 1.401(8) . ?
C4A H4A 0.9500 . ?
C4B C4C 1.400(8) . ?
N51 C51 1.350(8) . ?
N51 C5C 1.356(8) . ?
N52 C5A 1.345(8) . ?
N52 C5B 1.353(8) . ?
C51 H51 0.9500 . ?
C51 C52 1.399(8) . ?
C52 H52 0.9500 . ?
C52 C53 1.397(8) . ?
C53 H53 0.9500 . ?
C53 C54 1.399(8) . ?
C54 C55 1.403(8) . ?
C54 C5C 1.400(8) . ?
C55 H55 0.9500 . ?
C55 C56 1.395(8) . ?
C56 H56 0.9500 . ?
C56 C57 1.400(8) . ?
C57 C58 1.396(7) . ?
C57 C5B 1.404(7) . ?
C58 H58 0.9500 . ?
C58 C59 1.394(8) . ?
C59 H59 0.9500 . ?
C59 C5A 1.399(8) . ?
C5A H5A 0.9500 . ?
C5B C5C 1.404(7) . ?
N1G C1G 1.40(2) . ?
N1G C2G 1.40(2) . ?
N1G C3G 1.40(2) . ?
O1G C1G 1.39(4) . ?
C1G H1G 0.9500 . ?
C2G H2G1 0.9800 . ?
C2G H2G2 0.9800 . ?
C2G H2G3 0.9800 . ?
C3G H3G1 0.9800 . ?
C3G H3G2 0.9800 . ?
C3G H3G3 0.9800 . ?
